data_4025591
loop_
_publ_author_name
'Devarajulu Sureshkumar'
'Srinivasamurthy Koutha'
'Venkataraman Ganesh'
'Srinivasan Chandrasekaran'

_publ_contact_author_address
; 
Department of Organic Chemistry
Indian Institute of Science
Bangaloe 560012, Karnataka
India
;
_publ_contact_author_email scn@orgchem.iisc.ernet.in
_publ_contact_author_fax '+91 80 23602423'
_publ_contact_author_name 'Prof. Srinivasan Chandrasekaran'
_publ_contact_author_phone '+91 80 22932404'
_publ_section_title
;
 Tetrathiomolybdate Mediated Rearrangement of Aziridinemethanol Tosylates:
 A Thia-Aza-Payne Rearrangement
;
_journal_name_full 'Journal of Organic Chemistry'
_journal_page_first 5533
_journal_page_last 5541
_journal_paper_doi 10.1021/jo100640w
_journal_volume 75
_journal_year 2010
_chemical_formula_moiety 'C12 H17 N O2 S3'
_chemical_formula_sum 'C12 H17 N O2 S3'
_chemical_formula_weight 303.45
_chemical_melting_point 415.15
_chemical_name_common cyclic-disulfide
_chemical_name_systematic
;
 (S*)-N-(3,3-dimethyl-1,2-dithiolan-4-yl)-4-methylbenzenesulfonamide
;
_space_group_IT_number 2
_symmetry_cell_setting triclinic
_symmetry_space_group_name_Hall '-P 1'
_symmetry_space_group_name_H-M 'P -1'
_atom_sites_solution_hydrogens geom
_atom_sites_solution_primary direct
_atom_sites_solution_secondary difmap
_cell_angle_alpha 109.161(8)
_cell_angle_beta 102.369(8)
_cell_angle_gamma 94.459(9)
_cell_formula_units_Z 2
_cell_length_a 7.238(4)
_cell_length_b 10.304(5)
_cell_length_c 10.950(6)
_cell_measurement_temperature 296(2)
_cell_measurement_theta_max 26.36
_cell_measurement_theta_min 2.04
_cell_volume 743.7(7)
_computing_cell_refinement SMART
_computing_data_collection 'SMART (Bruker, 1998)'
_computing_data_reduction 'SAINT (Bruker, 1998)'
_computing_molecular_graphics 'Ortep-3 for Windows (Farrugia, 1997) and CAMERON (Watkin et al., 1993)'
_computing_publication_material 'PLATON (Spek, 2003)'
_computing_structure_refinement 'SHELXL-97 (Sheldrick, 1997)'
_computing_structure_solution 'SIR92 (Altomare et al., 1993)'
_diffrn_ambient_temperature 296(2)
_diffrn_measured_fraction_theta_full 0.996
_diffrn_measured_fraction_theta_max 0.975
_diffrn_measurement_device_type 'Bruker SMART CCD area detector'
_diffrn_measurement_method '\f and \w scans'
_diffrn_radiation_monochromator graphite
_diffrn_radiation_source 'fine-focus sealed tube'
_diffrn_radiation_type MoK\a
_diffrn_radiation_wavelength 0.71073
_diffrn_reflns_av_R_equivalents 0.0141
_diffrn_reflns_av_sigmaI/netI 0.0157
_diffrn_reflns_limit_h_max 9
_diffrn_reflns_limit_h_min -9
_diffrn_reflns_limit_k_max 12
_diffrn_reflns_limit_k_min -12
_diffrn_reflns_limit_l_max 13
_diffrn_reflns_limit_l_min -13
_diffrn_reflns_number 7746
_diffrn_reflns_theta_full 25.00
_diffrn_reflns_theta_max 26.36
_diffrn_reflns_theta_min 2.04
_exptl_absorpt_coefficient_mu 0.492
_exptl_absorpt_correction_T_max 0.9830
_exptl_absorpt_correction_T_min 0.8238
_exptl_absorpt_correction_type multi-scan
_exptl_absorpt_process_details '(SADABS; Sheldrick, 1997)'
_exptl_crystal_colour yellow
_exptl_crystal_density_diffrn 1.355
_exptl_crystal_density_method 'not measured'
_exptl_crystal_description block
_exptl_crystal_F_000 320
_exptl_crystal_size_max 0.41
_exptl_crystal_size_mid 0.23
_exptl_crystal_size_min 0.04
_refine_diff_density_max 0.444
_refine_diff_density_min -0.350
_refine_diff_density_rms 0.047
_refine_ls_extinction_method none
_refine_ls_goodness_of_fit_ref 1.036
_refine_ls_hydrogen_treatment refall
_refine_ls_matrix_type full
_refine_ls_number_parameters 232
_refine_ls_number_reflns 2959
_refine_ls_number_restraints 0
_refine_ls_restrained_S_all 1.036
_refine_ls_R_factor_all 0.0558
_refine_ls_R_factor_gt 0.0491
_refine_ls_shift/su_max 0.001
_refine_ls_shift/su_mean 0.000
_refine_ls_structure_factor_coef Fsqd
_refine_ls_weighting_details 'calc w=1/[\s^2^(Fo^2^)+(0.0874P)^2^+0.2843P] where P=(Fo^2^+2Fc^2^)/3'
_refine_ls_weighting_scheme calc
_refine_ls_wR_factor_gt 0.1435
_refine_ls_wR_factor_ref 0.1505
_reflns_number_gt 2567
_reflns_number_total 2959
_reflns_threshold_expression I>2\s(I)
_cod_data_source_file jo100640w_si_001_5.cif
_cod_data_source_block compound4j
_cod_depositor_comments
;
The following automatic conversions were performed:

'_chemical_melting_point' value '142 deg' was changed to '415.15' -
it was converted from degrees Celsius(C) to Kelvins(K).

Automatic conversion script
Id: cif_fix_values 1569 2011-02-09 13:29:24Z adriana 

The following automatic conversions were performed:

'_symmetry_cell_setting' value 'Triclinic' changed to 'triclinic'
according to the built-in table from CIF Core dictionary named
'cif_core.dic' version 2.4.1 from 2010-06-29.

Automatic conversion script
Id: cif_fix_values 1646 2011-03-28 12:23:43Z adriana 
;
_cod_original_cell_volume 743.8(7)
_cod_database_code 4025591

loop_
_symmetry_equiv_pos_as_xyz
'x, y, z'
'-x, -y, -z'

loop_
_atom_site_label
_atom_site_type_symbol
_atom_site_fract_x
_atom_site_fract_y
_atom_site_fract_z
_atom_site_U_iso_or_equiv
_atom_site_adp_type
_atom_site_occupancy
_atom_site_symmetry_multiplicity
_atom_site_calc_flag
_atom_site_refinement_flags
_atom_site_disorder_assembly
_atom_site_disorder_group
C1 C 0.0842(3) 0.2575(2) 0.0982(2) 0.0540(5) Uani 1 1 d . . .
C2 C 0.1685(4) 0.1638(3) 0.1485(2) 0.0621(6) Uani 1 1 d . . .
H2 H 0.2982 0.1596 0.1566 0.075 Uiso 1 1 calc R . .
C3 C 0.0581(5) 0.0770(3) 0.1863(3) 0.0719(7) Uani 1 1 d . . .
H3 H 0.1147 0.0134 0.2197 0.086 Uiso 1 1 calc R . .
C4 C -0.1349(5) 0.0814(3) 0.1763(3) 0.0706(7) Uani 1 1 d . . .
C5 C -0.2173(4) 0.1756(3) 0.1239(3) 0.0784(8) Uani 1 1 d . . .
H5 H -0.3473 0.1791 0.1149 0.094 Uiso 1 1 calc R . .
C6 C -0.1099(4) 0.2633(3) 0.0854(3) 0.0706(7) Uani 1 1 d . . .
H6 H -0.1666 0.3261 0.0510 0.085 Uiso 1 1 calc R . .
C7 C -0.2540(6) -0.0135(3) 0.2184(4) 0.0999(11) Uani 1 1 d . . .
H7A H -0.3098 0.0410 0.2864 0.150 Uiso 1 1 calc R . .
H7B H -0.1746 -0.0702 0.2532 0.150 Uiso 1 1 calc R . .
H7C H -0.3540 -0.0721 0.1428 0.150 Uiso 1 1 calc R . .
N1 N 0.2363(3) 0.52647(19) 0.15869(18) 0.0571(5) Uani 1 1 d . . .
H1 H 0.2045 0.5927 0.1312 0.069 Uiso 1 1 calc R A 1
O1 O 0.4120(3) 0.33650(19) 0.06581(19) 0.0692(5) Uani 1 1 d . . .
O2 O 0.1191(3) 0.37450(19) -0.07326(16) 0.0651(5) Uani 1 1 d . . .
S1 S 0.22390(8) 0.37222(6) 0.05294(5) 0.0541(2) Uani 1 1 d . B .
C8A C 0.3019(8) 0.5524(6) 0.3013(6) 0.0487(13) Uani 0.529(3) 1 d P B 1
H8A H 0.3835 0.4832 0.3114 0.058 Uiso 0.529(3) 1 calc PR B 1
S1A S 0.4916(8) 0.7218(6) 0.5393(5) 0.133(2) Uani 0.529(3) 1 d P B 1
S2A S 0.2204(4) 0.6545(2) 0.54343(19) 0.1294(11) Uani 0.529(3) 1 d P B 1
C9A C 0.4301(8) 0.6953(5) 0.3632(5) 0.0636(13) Uani 0.529(3) 1 d P B 1
C12A C 0.1448(13) 0.5415(8) 0.3731(8) 0.082(2) Uani 0.529(3) 1 d P B 1
H12A H 0.1159 0.4463 0.3686 0.098 Uiso 0.529(3) 1 calc PR B 1
H12B H 0.0291 0.5662 0.3289 0.098 Uiso 0.529(3) 1 calc PR B 1
C11A C 0.328(2) 0.8109(14) 0.3347(14) 0.091(4) Uani 0.529(3) 1 d P B 1
H11A H 0.2972 0.7933 0.2404 0.136 Uiso 0.529(3) 1 calc PR B 1
H11B H 0.4109 0.8989 0.3813 0.136 Uiso 0.529(3) 1 calc PR B 1
H11C H 0.2127 0.8131 0.3645 0.136 Uiso 0.529(3) 1 calc PR B 1
C13A C 0.5973(19) 0.6393(14) 0.2890(14) 0.111(5) Uani 0.529(3) 1 d P B 1
H13A H 0.5937 0.5417 0.2731 0.166 Uiso 0.529(3) 1 calc PR B 1
H13B H 0.7203 0.6891 0.3450 0.166 Uiso 0.529(3) 1 calc PR B 1
H13C H 0.5758 0.6542 0.2053 0.166 Uiso 0.529(3) 1 calc PR B 1
C8B C 0.3821(9) 0.5766(7) 0.2931(7) 0.0500(14) Uani 0.471(3) 1 d P B 2
H8B H 0.4099 0.4972 0.3203 0.060 Uiso 0.471(3) 1 calc PR B 2
S1B S 0.4965(4) 0.7246(3) 0.5475(3) 0.0575(6) Uani 0.471(3) 1 d P B 2
S2B S 0.7122(3) 0.7501(3) 0.4555(2) 0.1211(11) Uani 0.471(3) 1 d P B 2
C9B C 0.3053(8) 0.6787(6) 0.3964(5) 0.0606(13) Uani 0.471(3) 1 d P B 2
C11B C 0.257(2) 0.8076(17) 0.3667(14) 0.113(6) Uani 0.471(3) 1 d P B 2
H11D H 0.1562 0.7810 0.2860 0.169 Uiso 0.471(3) 1 calc PR B 2
H11E H 0.3684 0.8549 0.3557 0.169 Uiso 0.471(3) 1 calc PR B 2
H11F H 0.2157 0.8686 0.4395 0.169 Uiso 0.471(3) 1 calc PR B 2
C12B C 0.604(2) 0.6917(15) 0.3242(15) 0.111(5) Uani 0.471(3) 1 d P B 2
H12C H 0.6838 0.6397 0.2711 0.133 Uiso 0.471(3) 1 calc PR B 2
H12D H 0.5738 0.7666 0.2921 0.133 Uiso 0.471(3) 1 calc PR B 2
C13B C 0.1362(15) 0.6105(14) 0.4212(11) 0.120(4) Uani 0.471(3) 1 d P B 2
H13D H 0.0392 0.5684 0.3386 0.179 Uiso 0.471(3) 1 calc PR B 2
H13E H 0.0866 0.6788 0.4838 0.179 Uiso 0.471(3) 1 calc PR B 2
H13F H 0.1732 0.5403 0.4571 0.179 Uiso 0.471(3) 1 calc PR B 2

loop_
_atom_site_aniso_label
_atom_site_aniso_U_11
_atom_site_aniso_U_22
_atom_site_aniso_U_33
_atom_site_aniso_U_23
_atom_site_aniso_U_13
_atom_site_aniso_U_12
C1 0.0591(13) 0.0519(12) 0.0459(11) 0.0124(9) 0.0061(9) 0.0223(10)
C2 0.0664(14) 0.0603(14) 0.0549(13) 0.0189(11) 0.0031(11) 0.0243(11)
C3 0.095(2) 0.0574(14) 0.0591(15) 0.0197(12) 0.0074(14) 0.0281(14)
C4 0.096(2) 0.0506(13) 0.0603(15) 0.0097(11) 0.0240(14) 0.0135(13)
C5 0.0710(17) 0.0752(18) 0.097(2) 0.0325(16) 0.0290(16) 0.0259(14)
C6 0.0693(16) 0.0699(16) 0.0821(18) 0.0342(14) 0.0195(14) 0.0320(13)
C7 0.137(3) 0.0643(18) 0.105(3) 0.0247(17) 0.053(2) 0.0131(19)
N1 0.0756(13) 0.0513(10) 0.0435(10) 0.0171(8) 0.0076(9) 0.0238(9)
O1 0.0612(10) 0.0743(11) 0.0710(11) 0.0207(9) 0.0158(9) 0.0299(9)
O2 0.0768(11) 0.0769(11) 0.0408(8) 0.0174(8) 0.0119(8) 0.0317(9)
S1 0.0589(4) 0.0585(4) 0.0431(3) 0.0140(2) 0.0096(2) 0.0260(3)
C8A 0.054(3) 0.046(3) 0.043(2) 0.0158(19) 0.007(3) 0.007(3)
S1A 0.167(4) 0.123(3) 0.065(2) 0.013(2) -0.027(2) 0.007(3)
S2A 0.188(2) 0.1141(15) 0.0635(12) -0.0058(9) 0.0633(13) -0.0263(14)
C9A 0.065(3) 0.059(3) 0.060(3) 0.023(2) 0.004(2) -0.002(2)
C12A 0.089(5) 0.084(4) 0.061(4) 0.012(3) 0.029(3) -0.012(4)
C11A 0.130(8) 0.049(4) 0.087(7) 0.027(5) 0.007(5) 0.017(4)
C13A 0.067(4) 0.133(10) 0.090(6) -0.018(6) 0.026(4) 0.002(6)
C8B 0.047(4) 0.052(4) 0.046(3) 0.015(2) 0.002(3) 0.009(3)
S1B 0.0625(12) 0.0586(14) 0.0423(14) 0.0146(11) -0.0014(10) 0.0127(10)
S2B 0.0671(11) 0.150(2) 0.0943(16) -0.0063(14) 0.0052(10) -0.0222(12)
C9B 0.058(3) 0.066(3) 0.051(3) 0.014(2) 0.006(2) 0.018(2)
C11B 0.171(14) 0.066(6) 0.063(6) 0.004(4) -0.030(7) 0.054(9)
C12B 0.118(9) 0.099(9) 0.133(13) 0.030(9) 0.084(10) 0.017(8)
C13B 0.073(5) 0.167(11) 0.098(9) 0.014(7) 0.044(5) -0.013(7)

loop_
_atom_type_symbol
_atom_type_description
_atom_type_scat_dispersion_real
_atom_type_scat_dispersion_imag
_atom_type_scat_source
C C 0.0033 0.0016 'International Tables Vol C Tables 4.2.6.8 and 6.1.1.4'
H H 0.0000 0.0000 'International Tables Vol C Tables 4.2.6.8 and 6.1.1.4'
N N 0.0061 0.0033 'International Tables Vol C Tables 4.2.6.8 and 6.1.1.4'
O O 0.0106 0.0060 'International Tables Vol C Tables 4.2.6.8 and 6.1.1.4'
S S 0.1246 0.1234 'International Tables Vol C Tables 4.2.6.8 and 6.1.1.4'

loop_
_geom_angle_atom_site_label_1
_geom_angle_atom_site_label_2
_geom_angle_atom_site_label_3
_geom_angle
_geom_angle_site_symmetry_1
_geom_angle_site_symmetry_3
_geom_angle_publ_flag
C2 C1 C6 120.4(2) . . ?
C2 C1 S1 119.7(2) . . ?
C6 C1 S1 119.82(18) . . ?
C3 C2 C1 119.0(2) . . ?
C3 C2 H2 120.5 . . ?
C1 C2 H2 120.5 . . ?
C2 C3 C4 121.9(2) . . ?
C2 C3 H3 119.1 . . ?
C4 C3 H3 119.1 . . ?
C3 C4 C5 118.1(3) . . ?
C3 C4 C7 121.5(3) . . ?
C5 C4 C7 120.5(3) . . ?
C6 C5 C4 121.1(3) . . ?
C6 C5 H5 119.5 . . ?
C4 C5 H5 119.5 . . ?
C5 C6 C1 119.5(2) . . ?
C5 C6 H6 120.3 . . ?
C1 C6 H6 120.3 . . ?
C4 C7 H7A 109.5 . . ?
C4 C7 H7B 109.5 . . ?
H7A C7 H7B 109.5 . . ?
C4 C7 H7C 109.5 . . ?
H7A C7 H7C 109.5 . . ?
H7B C7 H7C 109.5 . . ?
C8A N1 C8B 25.1(2) . . ?
C8A N1 S1 119.3(3) . . ?
C8B N1 S1 120.3(3) . . ?
C8A N1 H1 120.3 . . ?
C8B N1 H1 113.4 . . ?
S1 N1 H1 120.3 . . ?
O1 S1 O2 119.29(11) . . ?
O1 S1 N1 108.73(11) . . ?
O2 S1 N1 105.30(10) . . ?
O1 S1 C1 108.03(11) . . ?
O2 S1 C1 107.85(12) . . ?
N1 S1 C1 107.05(11) . . ?
N1 C8A C12A 115.9(5) . . ?
N1 C8A C9A 106.3(4) . . ?
C12A C8A C9A 112.4(5) . . ?
N1 C8A H8A 107.3 . . ?
C12A C8A H8A 107.3 . . ?
C9A C8A H8A 107.3 . . ?
C9A S1A S2A 95.1(3) . . ?
C12A S2A S1A 96.3(3) . . ?
C11A C9A C8A 112.8(7) . . ?
C11A C9A C13A 120.2(9) . . ?
C8A C9A C13A 93.0(6) . . ?
C11A C9A S1A 111.7(6) . . ?
C8A C9A S1A 102.8(4) . . ?
C13A C9A S1A 113.4(7) . . ?
C8A C12A S2A 110.4(5) . . ?
C8A C12A H12A 109.6 . . ?
S2A C12A H12A 109.6 . . ?
C8A C12A H12B 109.6 . . ?
S2A C12A H12B 109.6 . . ?
H12A C12A H12B 108.1 . . ?
C9B C8B N1 109.9(5) . . ?
C9B C8B C12B 95.2(6) . . ?
N1 C8B C12B 121.4(7) . . ?
C9B C8B H8B 109.7 . . ?
N1 C8B H8B 109.7 . . ?
C12B C8B H8B 109.7 . . ?
C9B S1B S2B 94.5(3) . . ?
C12B S2B S1B 98.0(6) . . ?
C13B C9B C8B 111.4(6) . . ?
C13B C9B C11B 109.3(9) . . ?
C8B C9B C11B 115.2(7) . . ?
C13B C9B S1B 106.6(6) . . ?
C8B C9B S1B 103.2(4) . . ?
C11B C9B S1B 110.8(7) . . ?
C9B C11B H11D 109.5 . . ?
C9B C11B H11E 109.5 . . ?
H11D C11B H11E 109.5 . . ?
C9B C11B H11F 109.5 . . ?
H11D C11B H11F 109.5 . . ?
H11E C11B H11F 109.5 . . ?
S2B C12B C8B 116.7(10) . . ?
S2B C12B H12C 108.1 . . ?
C8B C12B H12C 108.1 . . ?
S2B C12B H12D 108.1 . . ?
C8B C12B H12D 108.1 . . ?
H12C C12B H12D 107.3 . . ?
C9B C13B H13D 109.5 . . ?
C9B C13B H13E 109.5 . . ?
H13D C13B H13E 109.5 . . ?
C9B C13B H13F 109.5 . . ?
H13D C13B H13F 109.5 . . ?
H13E C13B H13F 109.5 . . ?

loop_
_geom_bond_atom_site_label_1
_geom_bond_atom_site_label_2
_geom_bond_distance
_geom_bond_site_symmetry_2
_geom_bond_publ_flag
C1 C2 1.380(3) . ?
C1 C6 1.390(4) . ?
C1 S1 1.755(3) . ?
C2 C3 1.373(4) . ?
C2 H2 0.9300 . ?
C3 C4 1.383(4) . ?
C3 H3 0.9300 . ?
C4 C5 1.391(4) . ?
C4 C7 1.500(4) . ?
C5 C6 1.370(4) . ?
C5 H5 0.9300 . ?
C6 H6 0.9300 . ?
C7 H7A 0.9600 . ?
C7 H7B 0.9600 . ?
C7 H7C 0.9600 . ?
N1 C8A 1.457(6) . ?
N1 C8B 1.516(7) . ?
N1 S1 1.612(2) . ?
N1 H1 0.8600 . ?
O1 S1 1.4275(19) . ?
O2 S1 1.4356(18) . ?
C8A C12A 1.531(9) . ?
C8A C9A 1.533(7) . ?
C8A H8A 0.9800 . ?
S1A C9A 1.805(7) . ?
S1A S2A 2.046(6) . ?
S2A C12A 1.781(7) . ?
C9A C11A 1.530(15) . ?
C9A C13A 1.637(13) . ?
C12A H12A 0.9700 . ?
C12A H12B 0.9700 . ?
C11A H11A 0.9600 . ?
C11A H11B 0.9600 . ?
C11A H11C 0.9600 . ?
C13A H13A 0.9600 . ?
C13A H13B 0.9600 . ?
C13A H13C 0.9600 . ?
C8B C9B 1.508(9) . ?
C8B C12B 1.821(16) . ?
C8B H8B 0.9800 . ?
S1B C9B 1.811(6) . ?
S1B S2B 2.074(4) . ?
S2B C12B 1.384(16) . ?
C9B C13B 1.483(12) . ?
C9B C11B 1.517(17) . ?
C11B H11D 0.9600 . ?
C11B H11E 0.9600 . ?
C11B H11F 0.9600 . ?
C12B H12C 0.9700 . ?
C12B H12D 0.9700 . ?
C13B H13D 0.9600 . ?
C13B H13E 0.9600 . ?
C13B H13F 0.9600 . ?

loop_
_geom_torsion_atom_site_label_1
_geom_torsion_atom_site_label_2
_geom_torsion_atom_site_label_3
_geom_torsion_atom_site_label_4
_geom_torsion
_geom_torsion_site_symmetry_1
_geom_torsion_site_symmetry_2
_geom_torsion_site_symmetry_3
_geom_torsion_site_symmetry_4
_geom_torsion_publ_flag
C6 C1 C2 C3 -0.4(4) . . . . ?
S1 C1 C2 C3 178.52(19) . . . . ?
C1 C2 C3 C4 -0.4(4) . . . . ?
C2 C3 C4 C5 1.1(4) . . . . ?
C2 C3 C4 C7 -179.7(3) . . . . ?
C3 C4 C5 C6 -1.1(4) . . . . ?
C7 C4 C5 C6 179.7(3) . . . . ?
C4 C5 C6 C1 0.3(5) . . . . ?
C2 C1 C6 C5 0.4(4) . . . . ?
S1 C1 C6 C5 -178.5(2) . . . . ?
C8A N1 S1 O1 -62.7(3) . . . . ?
C8B N1 S1 O1 -33.7(3) . . . . ?
C8A N1 S1 O2 168.4(3) . . . . ?
C8B N1 S1 O2 -162.6(3) . . . . ?
C8A N1 S1 C1 53.8(3) . . . . ?
C8B N1 S1 C1 82.8(3) . . . . ?
C2 C1 S1 O1 5.7(2) . . . . ?
C6 C1 S1 O1 -175.4(2) . . . . ?
C2 C1 S1 O2 135.87(19) . . . . ?
C6 C1 S1 O2 -45.2(2) . . . . ?
C2 C1 S1 N1 -111.3(2) . . . . ?
C6 C1 S1 N1 67.6(2) . . . . ?
C8B N1 C8A C12A 166.4(14) . . . . ?
S1 N1 C8A C12A -94.2(6) . . . . ?
C8B N1 C8A C9A 40.7(9) . . . . ?
S1 N1 C8A C9A 140.1(3) . . . . ?
C9A S1A S2A C12A 27.3(4) . . . . ?
N1 C8A C9A C11A 56.3(7) . . . . ?
C12A C8A C9A C11A -71.5(8) . . . . ?
N1 C8A C9A C13A -68.4(8) . . . . ?
C12A C8A C9A C13A 163.8(9) . . . . ?
N1 C8A C9A S1A 176.8(4) . . . . ?
C12A C8A C9A S1A 49.0(7) . . . . ?
S2A S1A C9A C11A 77.2(7) . . . . ?
S2A S1A C9A C8A -44.1(4) . . . . ?
S2A S1A C9A C13A -143.1(6) . . . . ?
N1 C8A C12A S2A -150.3(5) . . . . ?
C9A C8A C12A S2A -27.8(8) . . . . ?
S1A S2A C12A C8A -3.9(7) . . . . ?
C8A N1 C8B C9B -54.3(9) . . . . ?
S1 N1 C8B C9B -149.5(4) . . . . ?
C8A N1 C8B C12B -163.8(15) . . . . ?
S1 N1 C8B C12B 100.9(7) . . . . ?
C9B S1B S2B C12B -11.7(7) . . . . ?
N1 C8B C9B C13B 65.7(8) . . . . ?
C12B C8B C9B C13B -168.2(9) . . . . ?
N1 C8B C9B C11B -59.5(9) . . . . ?
C12B C8B C9B C11B 66.6(10) . . . . ?
N1 C8B C9B S1B 179.6(4) . . . . ?
C12B C8B C9B S1B -54.3(7) . . . . ?
S2B S1B C9B C13B 162.3(6) . . . . ?
S2B S1B C9B C8B 44.9(4) . . . . ?
S2B S1B C9B C11B -78.9(7) . . . . ?
S1B S2B C12B C8B -20.2(11) . . . . ?
C9B C8B C12B S2B 52.2(12) . . . . ?
N1 C8B C12B S2B 169.4(8) . . . . ?
